data_7716237
loop_
_publ_author_name
'Sarker, Rajib K.'
'Zargarian, Davit'

_publ_section_title
;
 Reactions of cyclonickelated complexes with hydroxylamines and
 TEMPO&#x2d9;: isolation of new TEMPOH adducts of Ni(II) and their
 reactivities with nucleophiles and oxidants.
;
_journal_issue 24
_journal_name_full 'Dalton transactions (Cambridge, England : 2003)'
_journal_page_first 10208
_journal_page_last 10219
_journal_paper_doi 10.1039/d4dt00605d
_journal_volume 53
_journal_year 2024
_chemical_formula_moiety 'C22 H39 Br0.25 Cl0.75 N Ni O3 P'
_chemical_formula_sum 'C22 H39 Br0.25 Cl0.75 N Ni O3 P'
_chemical_formula_weight 501.78
_chemical_properties_physical Air-sensitive,Moisture-sensitive
_space_group_crystal_system monoclinic
_space_group_IT_number 14
_space_group_name_Hall '-P 2ybc'
_space_group_name_H-M_alt 'P 1 21/c 1'
_atom_sites_solution_hydrogens mixed
_atom_sites_solution_primary dual
_audit_creation_date 2023-08-06
_audit_creation_method
;
Olex2 1.5
(compiled 2023.03.06 svn.rbb2c1857 for OlexSys, GUI svn.r6748)
;
_audit_update_record
;
2023-08-06 deposited with the CCDC.	2024-05-24 downloaded from the CCDC.
;
_cell_angle_alpha 90
_cell_angle_beta 98.950(2)
_cell_angle_gamma 90
_cell_formula_units_Z 8
_cell_length_a 11.9270(5)
_cell_length_b 14.1466(6)
_cell_length_c 29.5812(12)
_cell_measurement_reflns_used 9875
_cell_measurement_temperature 150
_cell_measurement_theta_max 54.862
_cell_measurement_theta_min 2.632
_cell_volume 4930.4(4)
_computing_cell_refinement
;
SAINT (2020) V8.40B; Integration Software for Single Crystal Data.
Bruker AXS Inc., Madison, WI 53719-1173.
;
_computing_data_collection
;
APEX 3 (2019) Bruker AXS Inc., Madison, WI 53719-1173.
;
_computing_data_reduction
;
SAINT (2020) V8.40B; Integration Software for Single Crystal Data.
Bruker AXS Inc., Madison, WI 53719-1173.
;
_computing_molecular_graphics 'Olex2 1.5 (Dolomanov et al., 2009)'
_computing_publication_material 'Olex2 1.5 (Dolomanov et al., 2009)'
_computing_structure_refinement 'XL  (Sheldrick, 2008)'
_computing_structure_solution 'SHELXT 2018/2 (Sheldrick, 2018)'
_diffrn_ambient_temperature 150
_diffrn_detector 'CMOS Area detector'
_diffrn_detector_area_resol_mean 10.42
_diffrn_detector_type 'Bruker CMOS Photon III '
_diffrn_measured_fraction_theta_full 0.988
_diffrn_measured_fraction_theta_max 0.985
_diffrn_measurement_device 'k-geometry diffractometer'
_diffrn_measurement_device_type 'Bruker Venture Metaljet'
_diffrn_measurement_method '\w and \f scans'
_diffrn_radiation_collimation 'Focusing mirrors'
_diffrn_radiation_monochromator 'Helios MX Mirror Optics'
_diffrn_radiation_probe x-ray
_diffrn_radiation_type 'Ga K\a'
_diffrn_radiation_wavelength 1.34139
_diffrn_reflns_av_R_equivalents 0.0315
_diffrn_reflns_av_unetI/netI 0.0268
_diffrn_reflns_Laue_measured_fraction_full 0.988
_diffrn_reflns_Laue_measured_fraction_max 0.985
_diffrn_reflns_limit_h_max 14
_diffrn_reflns_limit_h_min -14
_diffrn_reflns_limit_k_max 17
_diffrn_reflns_limit_k_min -17
_diffrn_reflns_limit_l_max 36
_diffrn_reflns_limit_l_min -36
_diffrn_reflns_number 45605
_diffrn_reflns_point_group_measured_fraction_full 0.988
_diffrn_reflns_point_group_measured_fraction_max 0.985
_diffrn_reflns_theta_full 53.594
_diffrn_reflns_theta_max 54.923
_diffrn_reflns_theta_min 2.631
_diffrn_source 'Metal Jet'
_diffrn_source_current 2.86
_diffrn_source_power 0.19937059999999998
_diffrn_source_target Ga
_diffrn_source_type 'Gallium Liquid Metal Jet Source'
_diffrn_source_voltage 69.71
_exptl_absorpt_coefficient_mu 5.623
_exptl_absorpt_correction_T_max 0.7508
_exptl_absorpt_correction_T_min 0.5783
_exptl_absorpt_correction_type multi-scan
_exptl_absorpt_process_details
;
SADABS-2016/2 (Bruker,2016/2) was used for absorption correction.
wR2(int) was 0.0986 before and 0.0568 after correction.
The Ratio of minimum to maximum transmission is 0.7702.
The \l/2 correction factor is Not present.
;
_exptl_crystal_colour brown
_exptl_crystal_colour_primary brown
_exptl_crystal_density_diffrn 1.352
_exptl_crystal_description block
_exptl_crystal_F_000 2132
_exptl_crystal_size_max 0.178
_exptl_crystal_size_mid 0.149
_exptl_crystal_size_min 0.118
_refine_diff_density_max 0.669
_refine_diff_density_min -0.458
_refine_diff_density_rms 0.052
_refine_ls_extinction_method none
_refine_ls_goodness_of_fit_ref 1.029
_refine_ls_hydrogen_treatment mixed
_refine_ls_matrix_type full
_refine_ls_number_parameters 555
_refine_ls_number_reflns 9244
_refine_ls_number_restraints 14
_refine_ls_restrained_S_all 1.028
_refine_ls_R_factor_all 0.0308
_refine_ls_R_factor_gt 0.0284
_refine_ls_shift/su_max 0.001
_refine_ls_shift/su_mean 0.000
_refine_ls_structure_factor_coef Fsqd
_refine_ls_weighting_details 'w=1/[\s^2^(Fo^2^)+(0.0366P)^2^+2.3477P] where P=(Fo^2^+2Fc^2^)/3'
_refine_ls_weighting_scheme calc
_refine_ls_wR_factor_gt 0.0721
_refine_ls_wR_factor_ref 0.0734
_reflns_Friedel_coverage 0.000
_reflns_number_gt 8631
_reflns_number_total 9244
_reflns_threshold_expression 'I > 2\s(I)'
_cod_data_source_file d4dt00605d2.cif
_cod_data_source_block rajib901
_cod_depositor_comments
;
The following automatic conversions were performed:

data item '_diffrn_radiation_probe' value 'X-ray' was changed to
'x-ray' in accordance with the
/home/data/users/saulius/crontab/automatic-downloads/rss-feeds/RSC/lib/dictionaries/cif_core.dic
dictionary named 'cif_core.dic' version 2.4.2 last updated on
2011-04-26.

Automatic conversion script
Id: cif_fix_values 8170 2020-07-09 18:12:32Z antanas 

 Adding full bibliography for 7716231--7716238.cif.
;
_cod_database_code 7716237
_shelx_shelxl_version_number 2019/2
_shelx_space_group_comment
;
The symmetry employed for this shelxl refinement is uniquely defined
by the following loop, which should always be used as a source of
symmetry information in preference to the above space-group names.
They are only intended as comments.
;
_shelx_estimated_absorpt_t_max 0.557
_shelx_estimated_absorpt_t_min 0.434
_olex2_refinement_description
;
1. Fixed Uiso
 At 1.2 times of:
  All C(H) groups, All C(H,H) groups
 At 1.5 times of:
  All C(H,H,H) groups
2. Restrained distances
 Cl2-Ni2 \\sim Cl1-Ni1
 with sigma of 0.02
 Br2-Ni2 \\sim Br1-Ni1
 with sigma of 0.02
3. Uiso/Uaniso restraints and constraints
Br1 \\sim Cl1 \\sim Br2 \\sim Cl2: within 1A with sigma of 0.01 and sigma for
terminal atoms of 0.01 within 1A
Uanis(Cl2) = Uanis(Br2)
Uanis(Br1) = Uanis(Cl1)
4. Others
 Fixed Sof: Br1(0.25) Cl1(0.75) Br2(0.25) Cl2(0.75)
5.a Ternary CH refined with riding coordinates:
 C8(H8), C11(H11), C30(H30), C33(H33)
5.b Secondary CH2 refined with riding coordinates:
 C17(H17A,H17B), C18(H18A,H18B), C19(H19A,H19B), C39(H39A,H39B), C40(H40A,
 H40B), C41(H41A,H41B)
5.c Aromatic/amide H refined with riding coordinates:
 C3(H3), C4(H4), C6(H6), C25(H25), C26(H26), C28(H28)
5.d Idealised Me refined as rotating group:
 C7(H7A,H7B,H7C), C9(H9A,H9B,H9C), C10(H10A,H10B,H10C), C12(H12A,H12B,H12C),
 C13(H13A,H13B,H13C), C15(H15A,H15B,H15C), C16(H16A,H16B,H16C), C21(H21A,H21B,
 H21C), C22(H22A,H22B,H22C), C29(H29A,H29B,H29C), C31(H31A,H31B,H31C), C32(H32A,
 H32B,H32C), C34(H34A,H34B,H34C), C35(H35A,H35B,H35C), C37(H37A,H37B,H37C),
 C38(H38A,H38B,H38C), C43(H43A,H43B,H43C), C44(H44A,H44B,H44C)
;
_olex2_submission_special_instructions 'No special instructions were received'

loop_
_space_group_symop_operation_xyz
'x, y, z'
'-x, y+1/2, -z+1/2'
'-x, -y, -z'
'x, -y-1/2, z-1/2'

loop_
_atom_site_label
_atom_site_type_symbol
_atom_site_fract_x
_atom_site_fract_y
_atom_site_fract_z
_atom_site_U_iso_or_equiv
_atom_site_adp_type
_atom_site_occupancy
_atom_site_site_symmetry_order
_atom_site_calc_flag
_atom_site_refinement_flags_posn
_atom_site_refinement_flags_adp
_atom_site_refinement_flags_occupancy
_atom_site_disorder_assembly
_atom_site_disorder_group
Br1 Br 0.0502(6) 0.8503(6) 0.43380(17) 0.0361(4) Uani 0.25 1 d D U P A 2
Ni1 Ni 0.15344(2) 0.74543(2) 0.48754(2) 0.02962(7) Uani 1 1 d D . . . .
Cl1 Cl 0.0444(4) 0.8499(4) 0.44306(12) 0.0361(4) Uani 0.75 1 d D U P A 1
P1 P 0.28760(4) 0.75894(3) 0.45022(2) 0.02922(10) Uani 1 1 d . . . . .
O1 O 0.39626(10) 0.69939(9) 0.47714(4) 0.0341(3) Uani 1 1 d . . . . .
O2 O 0.04261(11) 0.71651(11) 0.52571(5) 0.0443(3) Uani 1 1 d . . . . .
O3 O 0.49288(13) 0.47746(11) 0.59625(5) 0.0505(4) Uani 1 1 d . . . . .
N1 N -0.06944(12) 0.74438(10) 0.51242(5) 0.0287(3) Uani 1 1 d . . . . .
H1 H -0.0672(17) 0.7887(15) 0.4874(7) 0.036(5) Uiso 1 1 d . . . . .
C1 C 0.36614(15) 0.64977(13) 0.51412(6) 0.0291(4) Uani 1 1 d . . . . .
C2 C 0.25766(15) 0.66632(13) 0.52510(6) 0.0299(4) Uani 1 1 d . . . . .
C3 C 0.23404(16) 0.61881(14) 0.56360(6) 0.0363(4) Uani 1 1 d . . . . .
H3 H 0.164061 0.628638 0.572980 0.044 Uiso 1 1 calc R U . . .
C4 C 0.31061(17) 0.55707(14) 0.58879(6) 0.0374(4) Uani 1 1 d . . . . .
H4 H 0.292242 0.527610 0.614773 0.045 Uiso 1 1 calc R U . . .
C5 C 0.41395(16) 0.53998(13) 0.57488(6) 0.0352(4) Uani 1 1 d . . . . .
C6 C 0.44313(16) 0.58757(13) 0.53717(6) 0.0346(4) Uani 1 1 d . . . . .
H6 H 0.513082 0.577483 0.527816 0.042 Uiso 1 1 calc R U . . .
C7 C 0.4623(3) 0.4266(2) 0.63428(8) 0.0703(8) Uani 1 1 d . . . . .
H7A H 0.393884 0.391538 0.624555 0.105 Uiso 1 1 calc R U . . .
H7B H 0.450153 0.470326 0.657860 0.105 Uiso 1 1 calc R U . . .
H7C H 0.522319 0.383795 0.645956 0.105 Uiso 1 1 calc R U . . .
C8 C 0.27586(19) 0.70395(15) 0.39367(6) 0.0432(5) Uani 1 1 d . . . . .
H8 H 0.352657 0.701210 0.385829 0.052 Uiso 1 1 calc R U . . .
C9 C 0.2354(2) 0.60194(15) 0.39672(8) 0.0485(5) Uani 1 1 d . . . . .
H9A H 0.282201 0.570331 0.421501 0.073 Uiso 1 1 calc R U . . .
H9B H 0.240588 0.569734 0.368555 0.073 Uiso 1 1 calc R U . . .
H9C H 0.158009 0.601699 0.402015 0.073 Uiso 1 1 calc R U . . .
C10 C 0.2034(3) 0.75838(18) 0.35580(8) 0.0677(8) Uani 1 1 d . . . . .
H10A H 0.126459 0.760400 0.361642 0.101 Uiso 1 1 calc R U . . .
H10B H 0.205703 0.727625 0.327031 0.101 Uiso 1 1 calc R U . . .
H10C H 0.232018 0.821628 0.354715 0.101 Uiso 1 1 calc R U . . .
C11 C 0.34629(16) 0.87653(13) 0.44487(6) 0.0338(4) Uani 1 1 d . . . . .
H11 H 0.290334 0.912811 0.424045 0.041 Uiso 1 1 calc R U . . .
C12 C 0.35970(19) 0.92488(15) 0.49163(7) 0.0459(5) Uani 1 1 d . . . . .
H12A H 0.287896 0.925584 0.502459 0.069 Uiso 1 1 calc R U . . .
H12B H 0.385559 0.988582 0.488892 0.069 Uiso 1 1 calc R U . . .
H12C H 0.414079 0.890819 0.512899 0.069 Uiso 1 1 calc R U . . .
C13 C 0.45662(18) 0.87727(16) 0.42506(7) 0.0435(5) Uani 1 1 d . . . . .
H13A H 0.512921 0.841049 0.444413 0.065 Uiso 1 1 calc R U . . .
H13B H 0.482615 0.941196 0.423302 0.065 Uiso 1 1 calc R U . . .
H13C H 0.443939 0.850043 0.394973 0.065 Uiso 1 1 calc R U . . .
C14 C -0.14271(18) 0.65987(13) 0.49326(7) 0.0371(4) Uani 1 1 d . . . . .
C15 C -0.1299(3) 0.57786(15) 0.52725(8) 0.0600(7) Uani 1 1 d . . . . .
H15A H -0.051380 0.570535 0.540065 0.090 Uiso 1 1 calc R U . . .
H15B H -0.157056 0.520742 0.511756 0.090 Uiso 1 1 calc R U . . .
H15C H -0.173312 0.590767 0.551297 0.090 Uiso 1 1 calc R U . . .
C16 C -0.0977(2) 0.62973(15) 0.44988(8) 0.0524(6) Uani 1 1 d . . . . .
H16A H -0.102612 0.681962 0.428943 0.079 Uiso 1 1 calc R U . . .
H16B H -0.142294 0.578022 0.435830 0.079 Uiso 1 1 calc R U . . .
H16C H -0.019996 0.610262 0.457579 0.079 Uiso 1 1 calc R U . . .
C17 C -0.26501(18) 0.69393(19) 0.48164(7) 0.0527(6) Uani 1 1 d . . . . .
H17A H -0.270786 0.736938 0.455846 0.063 Uiso 1 1 calc R U . . .
H17B H -0.313586 0.640104 0.472412 0.063 Uiso 1 1 calc R U . . .
C18 C -0.30755(19) 0.7437(2) 0.52120(8) 0.0579(7) Uani 1 1 d . . . . .
H18A H -0.385419 0.763961 0.511935 0.069 Uiso 1 1 calc R U . . .
H18B H -0.305481 0.700554 0.546810 0.069 Uiso 1 1 calc R U . . .
C19 C -0.2329(2) 0.82852(17) 0.53540(8) 0.0520(6) Uani 1 1 d . . . . .
H19A H -0.261180 0.860531 0.560349 0.062 Uiso 1 1 calc R U . . .
H19B H -0.238661 0.872241 0.509879 0.062 Uiso 1 1 calc R U . . .
C20 C -0.10816(18) 0.80368(14) 0.55053(7) 0.0382(4) Uani 1 1 d . . . . .
C21 C -0.0892(2) 0.75153(16) 0.59609(7) 0.0459(5) Uani 1 1 d . . . . .
H21A H -0.141729 0.699849 0.595012 0.069 Uiso 1 1 calc R U . . .
H21B H -0.100993 0.794175 0.620160 0.069 Uiso 1 1 calc R U . . .
H21C H -0.012971 0.727675 0.601847 0.069 Uiso 1 1 calc R U . . .
C22 C -0.0357(3) 0.89219(19) 0.55441(10) 0.0752(9) Uani 1 1 d . . . . .
H22A H 0.042492 0.875318 0.563656 0.113 Uiso 1 1 calc R U . . .
H22B H -0.059373 0.933815 0.576757 0.113 Uiso 1 1 calc R U . . .
H22C H -0.044238 0.923501 0.525286 0.113 Uiso 1 1 calc R U . . .
Br2 Br 0.6844(7) 0.5154(6) 0.1704(2) 0.0293(5) Uani 0.25 1 d D U P B 2
Ni2 Ni 0.69727(2) 0.62185(2) 0.23301(2) 0.02187(7) Uani 1 1 d D . . . .
Cl2 Cl 0.6769(5) 0.5099(5) 0.17758(16) 0.0293(5) Uani 0.75 1 d D U P B 1
P2 P 0.53895(3) 0.68037(3) 0.20742(2) 0.02399(9) Uani 1 1 d . . . . .
O4 O 0.50580(10) 0.75641(8) 0.24520(4) 0.0303(3) Uani 1 1 d . . . . .
O5 O 0.84617(9) 0.58472(8) 0.26108(4) 0.0253(2) Uani 1 1 d . . . . .
O6 O 0.66720(11) 0.92948(9) 0.37531(4) 0.0336(3) Uani 1 1 d . . . . .
N2 N 0.88703(12) 0.49550(9) 0.25119(5) 0.0216(3) Uani 1 1 d . . . . .
H2 H 0.8393(17) 0.4738(13) 0.2279(7) 0.025(5) Uiso 1 1 d . . . . .
C23 C 0.59738(14) 0.76965(11) 0.28053(6) 0.0247(3) Uani 1 1 d . . . . .
C24 C 0.69379(14) 0.71357(11) 0.27982(5) 0.0231(3) Uani 1 1 d . . . . .
C25 C 0.78304(14) 0.73209(11) 0.31521(6) 0.0251(3) Uani 1 1 d . . . . .
H25 H 0.848634 0.695815 0.317120 0.030 Uiso 1 1 calc R U . . .
C26 C 0.77813(14) 0.80270(12) 0.34786(5) 0.0255(3) Uani 1 1 d . . . . .
H26 H 0.839891 0.813733 0.370587 0.031 Uiso 1 1 calc R U . . .
C27 C 0.68009(15) 0.85610(11) 0.34597(6) 0.0255(3) Uani 1 1 d . . . . .
C28 C 0.58689(14) 0.83870(12) 0.31250(6) 0.0270(3) Uani 1 1 d . . . . .
H28 H 0.519741 0.872508 0.311701 0.032 Uiso 1 1 calc R U . . .
C29 C 0.76501(18) 0.95926(14) 0.40538(6) 0.0397(4) Uani 1 1 d . . . . .
H29A H 0.824980 0.972595 0.388123 0.060 Uiso 1 1 calc R U . . .
H29B H 0.788684 0.910089 0.427150 0.060 Uiso 1 1 calc R U . . .
H29C H 0.747632 1.015271 0.421257 0.060 Uiso 1 1 calc R U . . .
C30 C 0.41674(14) 0.60138(12) 0.19978(6) 0.0293(4) Uani 1 1 d . . . . .
H30 H 0.428438 0.554488 0.176577 0.035 Uiso 1 1 calc R U . . .
C31 C 0.41205(18) 0.54860(14) 0.24446(7) 0.0400(4) Uani 1 1 d . . . . .
H31A H 0.482927 0.516843 0.253974 0.060 Uiso 1 1 calc R U . . .
H31B H 0.351741 0.502992 0.239856 0.060 Uiso 1 1 calc R U . . .
H31C H 0.398520 0.592761 0.267659 0.060 Uiso 1 1 calc R U . . .
C32 C 0.30401(15) 0.65145(15) 0.18328(8) 0.0409(5) Uani 1 1 d . . . . .
H32A H 0.289871 0.697388 0.205607 0.061 Uiso 1 1 calc R U . . .
H32B H 0.243666 0.605855 0.179177 0.061 Uiso 1 1 calc R U . . .
H32C H 0.307784 0.682520 0.154701 0.061 Uiso 1 1 calc R U . . .
C33 C 0.52705(16) 0.75389(13) 0.15609(6) 0.0334(4) Uani 1 1 d . . . . .
H33 H 0.457686 0.791643 0.154610 0.040 Uiso 1 1 calc R U . . .
C34 C 0.62764(19) 0.82246(16) 0.16046(8) 0.0494(5) Uani 1 1 d . . . . .
H34A H 0.631019 0.858160 0.188235 0.074 Uiso 1 1 calc R U . . .
H34B H 0.618125 0.864771 0.134775 0.074 Uiso 1 1 calc R U . . .
H34C H 0.696778 0.787388 0.161102 0.074 Uiso 1 1 calc R U . . .
C35 C 0.5170(2) 0.69533(16) 0.11221(7) 0.0454(5) Uani 1 1 d . . . . .
H35A H 0.584736 0.658630 0.112394 0.068 Uiso 1 1 calc R U . . .
H35B H 0.507061 0.736776 0.086196 0.068 Uiso 1 1 calc R U . . .
H35C H 0.452769 0.653821 0.110487 0.068 Uiso 1 1 calc R U . . .
C36 C 1.00282(14) 0.50578(12) 0.23499(6) 0.0262(3) Uani 1 1 d . . . . .
C37 C 1.08440(15) 0.56290(14) 0.26919(6) 0.0335(4) Uani 1 1 d . . . . .
H37A H 1.044335 0.614438 0.280494 0.050 Uiso 1 1 calc R U . . .
H37B H 1.144496 0.587281 0.254397 0.050 Uiso 1 1 calc R U . . .
H37C H 1.115835 0.523006 0.294233 0.050 Uiso 1 1 calc R U . . .
C38 C 0.97924(16) 0.55909(14) 0.18962(6) 0.0351(4) Uani 1 1 d . . . . .
H38A H 0.924199 0.524980 0.168662 0.053 Uiso 1 1 calc R U . . .
H38B H 1.048309 0.564919 0.176967 0.053 Uiso 1 1 calc R U . . .
H38C H 0.950385 0.620889 0.194719 0.053 Uiso 1 1 calc R U . . .
C39 C 1.04739(16) 0.40673(13) 0.22719(6) 0.0338(4) Uani 1 1 d . . . . .
H39A H 1.000957 0.379266 0.200599 0.041 Uiso 1 1 calc R U . . .
H39B H 1.124192 0.412052 0.220475 0.041 Uiso 1 1 calc R U . . .
C40 C 1.04779(17) 0.34034(14) 0.26756(7) 0.0386(4) Uani 1 1 d . . . . .
H40A H 1.097998 0.364668 0.293948 0.046 Uiso 1 1 calc R U . . .
H40B H 1.075248 0.278580 0.260155 0.046 Uiso 1 1 calc R U . . .
C41 C 0.92777(17) 0.33185(12) 0.27858(7) 0.0347(4) Uani 1 1 d . . . . .
H41A H 0.928574 0.289133 0.304278 0.042 Uiso 1 1 calc R U . . .
H41B H 0.879607 0.304115 0.252507 0.042 Uiso 1 1 calc R U . . .
C42 C 0.87621(15) 0.42608(12) 0.29020(6) 0.0280(4) Uani 1 1 d . . . . .
C43 C 0.93285(18) 0.46582(14) 0.33611(6) 0.0365(4) Uani 1 1 d . . . . .
H43A H 1.013815 0.462720 0.337860 0.055 Uiso 1 1 calc R U . . .
H43B H 0.910185 0.429315 0.360510 0.055 Uiso 1 1 calc R U . . .
H43C H 0.910153 0.530422 0.338816 0.055 Uiso 1 1 calc R U . . .
C44 C 0.74972(16) 0.41442(14) 0.29082(7) 0.0373(4) Uani 1 1 d . . . . .
H44A H 0.717531 0.474378 0.296969 0.056 Uiso 1 1 calc R U . . .
H44B H 0.738191 0.370134 0.314251 0.056 Uiso 1 1 calc R U . . .
H44C H 0.713589 0.391404 0.261629 0.056 Uiso 1 1 calc R U . . .

loop_
_atom_site_aniso_label
_atom_site_aniso_U_11
_atom_site_aniso_U_22
_atom_site_aniso_U_33
_atom_site_aniso_U_23
_atom_site_aniso_U_13
_atom_site_aniso_U_12
Br1 0.0237(5) 0.0481(2) 0.0371(13) 0.0191(10) 0.0062(8) -0.0001(3)
Ni1 0.02083(13) 0.03815(15) 0.02964(14) 0.00458(10) 0.00313(10) -0.00023(10)
Cl1 0.0237(5) 0.0481(2) 0.0371(13) 0.0191(10) 0.0062(8) -0.0001(3)
P1 0.0251(2) 0.0361(2) 0.0264(2) -0.00270(17) 0.00377(17) -0.00683(18)
O1 0.0251(6) 0.0414(7) 0.0371(7) -0.0020(6) 0.0088(5) -0.0015(5)
O2 0.0228(6) 0.0659(9) 0.0453(8) 0.0210(7) 0.0089(6) 0.0108(6)
O3 0.0483(9) 0.0530(9) 0.0474(8) 0.0004(7) -0.0013(7) 0.0247(7)
N1 0.0238(7) 0.0297(8) 0.0325(8) 0.0041(6) 0.0042(6) 0.0024(6)
C1 0.0278(9) 0.0320(9) 0.0273(8) -0.0070(7) 0.0036(7) -0.0028(7)
C2 0.0250(9) 0.0360(10) 0.0279(9) -0.0041(7) 0.0013(7) 0.0007(7)
C3 0.0294(10) 0.0487(11) 0.0312(9) 0.0017(8) 0.0061(8) 0.0084(8)
C4 0.0397(11) 0.0459(11) 0.0259(9) 0.0005(8) 0.0026(8) 0.0074(9)
C5 0.0354(10) 0.0359(10) 0.0313(9) -0.0080(8) -0.0045(8) 0.0093(8)
C6 0.0259(9) 0.0395(10) 0.0381(10) -0.0120(8) 0.0038(8) 0.0046(8)
C7 0.083(2) 0.0825(19) 0.0441(13) 0.0159(13) 0.0055(13) 0.0486(16)
C8 0.0500(12) 0.0503(12) 0.0301(10) -0.0094(9) 0.0091(9) -0.0173(10)
C9 0.0566(14) 0.0448(12) 0.0423(11) -0.0117(9) 0.0024(10) -0.0114(10)
C10 0.108(2) 0.0583(15) 0.0303(11) -0.0009(10) -0.0089(13) -0.0260(15)
C11 0.0287(9) 0.0376(10) 0.0341(10) -0.0007(8) 0.0018(8) -0.0079(7)
C12 0.0469(12) 0.0425(11) 0.0487(12) -0.0132(9) 0.0084(10) -0.0117(9)
C13 0.0371(11) 0.0520(12) 0.0426(11) 0.0025(9) 0.0099(9) -0.0136(9)
C14 0.0461(11) 0.0298(9) 0.0366(10) -0.0012(8) 0.0102(9) -0.0077(8)
C15 0.103(2) 0.0315(11) 0.0511(13) 0.0022(10) 0.0281(14) -0.0096(12)
C16 0.0798(17) 0.0366(11) 0.0453(12) -0.0048(9) 0.0236(12) -0.0073(11)
C17 0.0382(12) 0.0791(17) 0.0399(11) -0.0004(11) 0.0036(9) -0.0200(11)
C18 0.0268(11) 0.100(2) 0.0480(13) 0.0100(12) 0.0077(9) 0.0056(11)
C19 0.0571(14) 0.0571(14) 0.0457(12) 0.0101(10) 0.0206(11) 0.0278(11)
C20 0.0446(11) 0.0328(10) 0.0381(10) -0.0042(8) 0.0093(9) -0.0024(8)
C21 0.0489(13) 0.0541(13) 0.0340(10) -0.0016(9) 0.0038(9) -0.0019(10)
C22 0.115(3) 0.0492(15) 0.0665(17) -0.0194(12) 0.0296(17) -0.0387(15)
Br2 0.0242(7) 0.0330(6) 0.0302(13) -0.0099(9) 0.0023(8) 0.0049(5)
Ni2 0.01886(12) 0.02212(12) 0.02432(12) -0.00310(9) 0.00240(9) 0.00315(8)
Cl2 0.0242(7) 0.0330(6) 0.0302(13) -0.0099(9) 0.0023(8) 0.0049(5)
P2 0.0199(2) 0.0249(2) 0.0266(2) -0.00307(16) 0.00177(16) 0.00223(15)
O4 0.0228(6) 0.0318(6) 0.0347(7) -0.0107(5) -0.0007(5) 0.0063(5)
O5 0.0231(6) 0.0201(5) 0.0319(6) -0.0045(4) 0.0021(5) 0.0060(4)
O6 0.0344(7) 0.0340(7) 0.0321(6) -0.0114(5) 0.0049(5) 0.0051(5)
N2 0.0205(7) 0.0198(7) 0.0247(7) -0.0016(5) 0.0046(6) 0.0025(5)
C23 0.0229(8) 0.0246(8) 0.0264(8) -0.0008(6) 0.0030(7) -0.0008(6)
C24 0.0240(8) 0.0212(8) 0.0249(8) 0.0007(6) 0.0063(6) 0.0001(6)
C25 0.0237(8) 0.0237(8) 0.0283(8) 0.0018(6) 0.0058(7) 0.0029(6)
C26 0.0272(9) 0.0255(8) 0.0236(8) 0.0005(6) 0.0030(7) -0.0011(7)
C27 0.0309(9) 0.0224(8) 0.0246(8) -0.0014(6) 0.0092(7) 0.0004(7)
C28 0.0245(8) 0.0264(8) 0.0309(9) -0.0019(7) 0.0070(7) 0.0044(7)
C29 0.0457(12) 0.0408(11) 0.0305(9) -0.0128(8) -0.0009(8) 0.0046(9)
C30 0.0228(9) 0.0297(9) 0.0354(9) -0.0056(7) 0.0042(7) -0.0011(7)
C31 0.0390(11) 0.0390(11) 0.0446(11) -0.0001(9) 0.0142(9) -0.0030(8)
C32 0.0217(9) 0.0454(11) 0.0546(12) -0.0045(9) 0.0028(8) 0.0001(8)
C33 0.0295(10) 0.0346(10) 0.0346(10) 0.0055(7) 0.0006(8) 0.0036(7)
C34 0.0455(12) 0.0467(12) 0.0540(13) 0.0162(10) 0.0015(10) -0.0113(10)
C35 0.0527(13) 0.0542(13) 0.0291(10) 0.0068(9) 0.0054(9) 0.0023(10)
C36 0.0216(8) 0.0297(9) 0.0285(8) -0.0009(7) 0.0080(7) -0.0001(7)
C37 0.0253(9) 0.0390(10) 0.0365(10) -0.0026(8) 0.0055(7) -0.0035(7)
C38 0.0329(10) 0.0420(11) 0.0317(9) 0.0044(8) 0.0098(8) -0.0036(8)
C39 0.0274(9) 0.0356(10) 0.0404(10) -0.0064(8) 0.0121(8) 0.0055(7)
C40 0.0367(10) 0.0317(10) 0.0478(11) -0.0001(8) 0.0074(9) 0.0136(8)
C41 0.0410(11) 0.0234(9) 0.0402(10) 0.0036(7) 0.0083(8) 0.0043(7)
C42 0.0319(9) 0.0256(8) 0.0279(8) 0.0035(7) 0.0092(7) 0.0024(7)
C43 0.0452(11) 0.0378(10) 0.0273(9) 0.0040(8) 0.0080(8) 0.0041(8)
C44 0.0352(10) 0.0366(10) 0.0434(11) 0.0045(8) 0.0162(8) -0.0030(8)

loop_
_atom_type_symbol
_atom_type_description
_atom_type_scat_dispersion_real
_atom_type_scat_dispersion_imag
_atom_type_scat_source
C C 0.0137 0.0067 'International Tables Vol C Tables 4.2.6.8 and 6.1.1.4'
H H 0.0000 0.0000 'International Tables Vol C Tables 4.2.6.8 and 6.1.1.4'
Br Br -0.9338 1.0006 'International Tables Vol C Tables 4.2.6.8 and 6.1.1.4'
Cl Cl 0.3281 0.5435 'International Tables Vol C Tables 4.2.6.8 and 6.1.1.4'
N N 0.0241 0.0134 'International Tables Vol C Tables 4.2.6.8 and 6.1.1.4'
Ni Ni -1.3357 3.2904 'International Tables Vol C Tables 4.2.6.8 and 6.1.1.4'
O O 0.0389 0.0241 'International Tables Vol C Tables 4.2.6.8 and 6.1.1.4'
P P 0.2543 0.3332 'International Tables Vol C Tables 4.2.6.8 and 6.1.1.4'

loop_
_geom_angle_atom_site_label_1
_geom_angle_atom_site_label_2
_geom_angle_atom_site_label_3
_geom_angle
_geom_angle_site_symmetry_1
_geom_angle_site_symmetry_3
_geom_angle_publ_flag
P1 Ni1 Br1 87.08(13) . . ?
P1 Ni1 Cl1 92.95(9) . . ?
O2 Ni1 Br1 101.25(14) . . ?
O2 Ni1 Cl1 95.50(10) . . ?
O2 Ni1 P1 171.31(5) . . ?
C2 Ni1 Br1 169.98(15) . . ?
C2 Ni1 Cl1 174.16(15) . . ?
C2 Ni1 P1 82.97(6) . . ?
C2 Ni1 O2 88.75(7) . . ?
O1 P1 Ni1 107.95(5) . . ?
O1 P1 C8 99.63(9) . . ?
O1 P1 C11 103.03(8) . . ?
C8 P1 Ni1 119.21(7) . . ?
C11 P1 Ni1 117.77(6) . . ?
C11 P1 C8 106.53(9) . . ?
C1 O1 P1 111.00(11) . . ?
N1 O2 Ni1 119.67(10) . . ?
C5 O3 C7 116.49(17) . . ?
O2 N1 H1 105.0(12) . . ?
O2 N1 C14 110.50(14) . . ?
O2 N1 C20 109.49(14) . . ?
C14 N1 H1 107.6(12) . . ?
C20 N1 H1 104.6(12) . . ?
C20 N1 C14 118.56(14) . . ?
O1 C1 C2 117.25(16) . . ?
C6 C1 O1 118.58(16) . . ?
C6 C1 C2 124.16(17) . . ?
C1 C2 Ni1 120.45(13) . . ?
C3 C2 Ni1 124.58(14) . . ?
C3 C2 C1 114.94(17) . . ?
C2 C3 H3 118.6 . . ?
C2 C3 C4 122.85(18) . . ?
C4 C3 H3 118.6 . . ?
C3 C4 H4 120.3 . . ?
C5 C4 C3 119.47(18) . . ?
C5 C4 H4 120.3 . . ?
O3 C5 C4 123.79(18) . . ?
O3 C5 C6 116.20(17) . . ?
C4 C5 C6 120.01(17) . . ?
C1 C6 C5 118.44(17) . . ?
C1 C6 H6 120.8 . . ?
C5 C6 H6 120.8 . . ?
O3 C7 H7A 109.5 . . ?
O3 C7 H7B 109.5 . . ?
O3 C7 H7C 109.5 . . ?
H7A C7 H7B 109.5 . . ?
H7A C7 H7C 109.5 . . ?
H7B C7 H7C 109.5 . . ?
P1 C8 H8 107.0 . . ?
C9 C8 P1 109.11(14) . . ?
C9 C8 H8 107.0 . . ?
C10 C8 P1 114.43(17) . . ?
C10 C8 H8 107.0 . . ?
C10 C8 C9 111.99(18) . . ?
C8 C9 H9A 109.5 . . ?
C8 C9 H9B 109.5 . . ?
C8 C9 H9C 109.5 . . ?
H9A C9 H9B 109.5 . . ?
H9A C9 H9C 109.5 . . ?
H9B C9 H9C 109.5 . . ?
C8 C10 H10A 109.5 . . ?
C8 C10 H10B 109.5 . . ?
C8 C10 H10C 109.5 . . ?
H10A C10 H10B 109.5 . . ?
H10A C10 H10C 109.5 . . ?
H10B C10 H10C 109.5 . . ?
P1 C11 H11 107.4 . . ?
C12 C11 P1 108.51(13) . . ?
C12 C11 H11 107.4 . . ?
C13 C11 P1 114.01(14) . . ?
C13 C11 H11 107.4 . . ?
C13 C11 C12 111.73(16) . . ?
C11 C12 H12A 109.5 . . ?
C11 C12 H12B 109.5 . . ?
C11 C12 H12C 109.5 . . ?
H12A C12 H12B 109.5 . . ?
H12A C12 H12C 109.5 . . ?
H12B C12 H12C 109.5 . . ?
C11 C13 H13A 109.5 . . ?
C11 C13 H13B 109.5 . . ?
C11 C13 H13C 109.5 . . ?
H13A C13 H13B 109.5 . . ?
H13A C13 H13C 109.5 . . ?
H13B C13 H13C 109.5 . . ?
C15 C14 N1 110.82(17) . . ?
C16 C14 N1 105.87(16) . . ?
C16 C14 C15 109.22(18) . . ?
C17 C14 N1 107.86(16) . . ?
C17 C14 C15 112.50(19) . . ?
C17 C14 C16 110.37(18) . . ?
C14 C15 H15A 109.5 . . ?
C14 C15 H15B 109.5 . . ?
C14 C15 H15C 109.5 . . ?
H15A C15 H15B 109.5 . . ?
H15A C15 H15C 109.5 . . ?
H15B C15 H15C 109.5 . . ?
C14 C16 H16A 109.5 . . ?
C14 C16 H16B 109.5 . . ?
C14 C16 H16C 109.5 . . ?
H16A C16 H16B 109.5 . . ?
H16A C16 H16C 109.5 . . ?
H16B C16 H16C 109.5 . . ?
C14 C17 H17A 108.9 . . ?
C14 C17 H17B 108.9 . . ?
H17A C17 H17B 107.7 . . ?
C18 C17 C14 113.31(18) . . ?
C18 C17 H17A 108.9 . . ?
C18 C17 H17B 108.9 . . ?
C17 C18 H18A 109.8 . . ?
C17 C18 H18B 109.8 . . ?
H18A C18 H18B 108.3 . . ?
C19 C18 C17 109.18(18) . . ?
C19 C18 H18A 109.8 . . ?
C19 C18 H18B 109.8 . . ?
C18 C19 H19A 108.8 . . ?
C18 C19 H19B 108.8 . . ?
C18 C19 C20 113.76(18) . . ?
H19A C19 H19B 107.7 . . ?
C20 C19 H19A 108.8 . . ?
C20 C19 H19B 108.8 . . ?
C19 C20 N1 107.56(16) . . ?
C21 C20 N1 111.45(16) . . ?
C21 C20 C19 112.01(18) . . ?
C22 C20 N1 105.92(17) . . ?
C22 C20 C19 110.5(2) . . ?
C22 C20 C21 109.20(19) . . ?
C20 C21 H21A 109.5 . . ?
C20 C21 H21B 109.5 . . ?
C20 C21 H21C 109.5 . . ?
H21A C21 H21B 109.5 . . ?
H21A C21 H21C 109.5 . . ?
H21B C21 H21C 109.5 . . ?
C20 C22 H22A 109.5 . . ?
C20 C22 H22B 109.5 . . ?
C20 C22 H22C 109.5 . . ?
H22A C22 H22B 109.5 . . ?
H22A C22 H22C 109.5 . . ?
H22B C22 H22C 109.5 . . ?
P2 Ni2 Br2 91.4(2) . . ?
P2 Ni2 Cl2 91.47(17) . . ?
O5 Ni2 Br2 96.2(2) . . ?
O5 Ni2 Cl2 96.31(17) . . ?
O5 Ni2 P2 171.90(4) . . ?
C24 Ni2 Br2 174.0(2) . . ?
C24 Ni2 Cl2 172.50(16) . . ?
C24 Ni2 P2 82.70(5) . . ?
C24 Ni2 O5 89.73(6) . . ?
O4 P2 Ni2 108.17(5) . . ?
O4 P2 C30 102.31(7) . . ?
O4 P2 C33 101.35(8) . . ?
C30 P2 Ni2 117.48(6) . . ?
C30 P2 C33 106.77(8) . . ?
C33 P2 Ni2 118.35(6) . . ?
C23 O4 P2 110.64(10) . . ?
N2 O5 Ni2 119.12(9) . . ?
C27 O6 C29 117.27(14) . . ?
O5 N2 H2 105.9(12) . . ?
O5 N2 C36 109.80(12) . . ?
O5 N2 C42 110.29(11) . . ?
C36 N2 H2 107.1(12) . . ?
C42 N2 H2 104.2(12) . . ?
C42 N2 C36 118.63(13) . . ?
C24 C23 O4 117.36(14) . . ?
C28 C23 O4 117.56(14) . . ?
C28 C23 C24 125.05(16) . . ?
C23 C24 Ni2 120.56(12) . . ?
C25 C24 Ni2 124.96(12) . . ?
C25 C24 C23 114.48(15) . . ?
C24 C25 H25 118.5 . . ?
C24 C25 C26 122.91(15) . . ?
C26 C25 H25 118.5 . . ?
C25 C26 H26 120.4 . . ?
C27 C26 C25 119.19(16) . . ?
C27 C26 H26 120.4 . . ?
O6 C27 C26 124.18(15) . . ?
O6 C27 C28 115.27(15) . . ?
C26 C27 C28 120.54(15) . . ?
C23 C28 C27 117.78(15) . . ?
C23 C28 H28 121.1 . . ?
C27 C28 H28 121.1 . . ?
O6 C29 H29A 109.5 . . ?
O6 C29 H29B 109.5 . . ?
O6 C29 H29C 109.5 . . ?
H29A C29 H29B 109.5 . . ?
H29A C29 H29C 109.5 . . ?
H29B C29 H29C 109.5 . . ?
P2 C30 H30 107.7 . . ?
C31 C30 P2 109.20(13) . . ?
C31 C30 H30 107.7 . . ?
C31 C30 C32 110.71(15) . . ?
C32 C30 P2 113.68(13) . . ?
C32 C30 H30 107.7 . . ?
C30 C31 H31A 109.5 . . ?
C30 C31 H31B 109.5 . . ?
C30 C31 H31C 109.5 . . ?
H31A C31 H31B 109.5 . . ?
H31A C31 H31C 109.5 . . ?
H31B C31 H31C 109.5 . . ?
C30 C32 H32A 109.5 . . ?
C30 C32 H32B 109.5 . . ?
C30 C32 H32C 109.5 . . ?
H32A C32 H32B 109.5 . . ?
H32A C32 H32C 109.5 . . ?
H32B C32 H32C 109.5 . . ?
P2 C33 H33 107.6 . . ?
C34 C33 P2 109.36(13) . . ?
C34 C33 H33 107.6 . . ?
C35 C33 P2 112.51(13) . . ?
C35 C33 H33 107.6 . . ?
C35 C33 C34 111.82(17) . . ?
C33 C34 H34A 109.5 . . ?
C33 C34 H34B 109.5 . . ?
C33 C34 H34C 109.5 . . ?
H34A C34 H34B 109.5 . . ?
H34A C34 H34C 109.5 . . ?
H34B C34 H34C 109.5 . . ?
C33 C35 H35A 109.5 . . ?
C33 C35 H35B 109.5 . . ?
C33 C35 H35C 109.5 . . ?
H35A C35 H35B 109.5 . . ?
H35A C35 H35C 109.5 . . ?
H35B C35 H35C 109.5 . . ?
C37 C36 N2 110.82(13) . . ?
C37 C36 C38 109.46(15) . . ?
C37 C36 C39 112.67(15) . . ?
C38 C36 N2 105.61(13) . . ?
C38 C36 C39 109.93(14) . . ?
C39 C36 N2 108.10(13) . . ?
C36 C37 H37A 109.5 . . ?
C36 C37 H37B 109.5 . . ?
C36 C37 H37C 109.5 . . ?
H37A C37 H37B 109.5 . . ?
H37A C37 H37C 109.5 . . ?
H37B C37 H37C 109.5 . . ?
C36 C38 H38A 109.5 . . ?
C36 C38 H38B 109.5 . . ?
C36 C38 H38C 109.5 . . ?
H38A C38 H38B 109.5 . . ?
H38A C38 H38C 109.5 . . ?
H38B C38 H38C 109.5 . . ?
C36 C39 H39A 108.8 . . ?
C36 C39 H39B 108.8 . . ?
H39A C39 H39B 107.6 . . ?
C40 C39 C36 114.00(15) . . ?
C40 C39 H39A 108.8 . . ?
C40 C39 H39B 108.8 . . ?
C39 C40 H40A 109.8 . . ?
C39 C40 H40B 109.8 . . ?
C39 C40 C41 109.22(15) . . ?
H40A C40 H40B 108.3 . . ?
C41 C40 H40A 109.8 . . ?
C41 C40 H40B 109.8 . . ?
C40 C41 H41A 108.8 . . ?
C40 C41 H41B 108.8 . . ?
C40 C41 C42 113.83(15) . . ?
H41A C41 H41B 107.7 . . ?
C42 C41 H41A 108.8 . . ?
C42 C41 H41B 108.8 . . ?
C41 C42 N2 107.75(13) . . ?
C43 C42 N2 110.82(14) . . ?
C43 C42 C41 112.53(15) . . ?
C44 C42 N2 106.13(14) . . ?
C44 C42 C41 110.04(15) . . ?
C44 C42 C43 109.37(15) . . ?
C42 C43 H43A 109.5 . . ?
C42 C43 H43B 109.5 . . ?
C42 C43 H43C 109.5 . . ?
H43A C43 H43B 109.5 . . ?
H43A C43 H43C 109.5 . . ?
H43B C43 H43C 109.5 . . ?
C42 C44 H44A 109.5 . . ?
C42 C44 H44B 109.5 . . ?
C42 C44 H44C 109.5 . . ?
H44A C44 H44B 109.5 . . ?
H44A C44 H44C 109.5 . . ?
H44B C44 H44C 109.5 . . ?

loop_
_geom_bond_atom_site_label_1
_geom_bond_atom_site_label_2
_geom_bond_distance
_geom_bond_site_symmetry_2
_geom_bond_publ_flag
Br1 Ni1 2.374(6) . ?
Ni1 Cl1 2.253(5) . ?
Ni1 P1 2.0892(5) . ?
Ni1 O2 1.9115(13) . ?
Ni1 C2 1.8979(18) . ?
P1 O1 1.6438(14) . ?
P1 C8 1.8304(19) . ?
P1 C11 1.8213(19) . ?
O1 C1 1.393(2) . ?
O2 N1 1.3902(19) . ?
O3 C5 1.372(2) . ?
O3 C7 1.430(3) . ?
N1 H1 0.97(2) . ?
N1 C14 1.536(2) . ?
N1 C20 1.533(2) . ?
C1 C2 1.402(2) . ?
C1 C6 1.374(3) . ?
C2 C3 1.389(3) . ?
C3 H3 0.9300 . ?
C3 C4 1.393(3) . ?
C4 H4 0.9300 . ?
C4 C5 1.380(3) . ?
C5 C6 1.393(3) . ?
C6 H6 0.9300 . ?
C7 H7A 0.9600 . ?
C7 H7B 0.9600 . ?
C7 H7C 0.9600 . ?
C8 H8 0.9800 . ?
C8 C9 1.529(3) . ?
C8 C10 1.515(3) . ?
C9 H9A 0.9600 . ?
C9 H9B 0.9600 . ?
C9 H9C 0.9600 . ?
C10 H10A 0.9600 . ?
C10 H10B 0.9600 . ?
C10 H10C 0.9600 . ?
C11 H11 0.9800 . ?
C11 C12 1.529(3) . ?
C11 C13 1.521(3) . ?
C12 H12A 0.9600 . ?
C12 H12B 0.9600 . ?
C12 H12C 0.9600 . ?
C13 H13A 0.9600 . ?
C13 H13B 0.9600 . ?
C13 H13C 0.9600 . ?
C14 C15 1.527(3) . ?
C14 C16 1.527(3) . ?
C14 C17 1.524(3) . ?
C15 H15A 0.9600 . ?
C15 H15B 0.9600 . ?
C15 H15C 0.9600 . ?
C16 H16A 0.9600 . ?
C16 H16B 0.9600 . ?
C16 H16C 0.9600 . ?
C17 H17A 0.9700 . ?
C17 H17B 0.9700 . ?
C17 C18 1.519(3) . ?
C18 H18A 0.9700 . ?
C18 H18B 0.9700 . ?
C18 C19 1.514(4) . ?
C19 H19A 0.9700 . ?
C19 H19B 0.9700 . ?
C19 C20 1.527(3) . ?
C20 C21 1.522(3) . ?
C20 C22 1.516(3) . ?
C21 H21A 0.9600 . ?
C21 H21B 0.9600 . ?
C21 H21C 0.9600 . ?
C22 H22A 0.9600 . ?
C22 H22B 0.9600 . ?
C22 H22C 0.9600 . ?
Br2 Ni2 2.373(8) . ?
Ni2 Cl2 2.266(6) . ?
Ni2 P2 2.0927(5) . ?
Ni2 O5 1.9132(11) . ?
Ni2 C24 1.9026(16) . ?
P2 O4 1.6432(12) . ?
P2 C30 1.8226(17) . ?
P2 C33 1.8276(18) . ?
O4 C23 1.402(2) . ?
O5 N2 1.4001(16) . ?
O6 C27 1.377(2) . ?
O6 C29 1.417(2) . ?
N2 H2 0.88(2) . ?
N2 C36 1.537(2) . ?
N2 C42 1.536(2) . ?
C23 C24 1.400(2) . ?
C23 C28 1.379(2) . ?
C24 C25 1.397(2) . ?
C25 H25 0.9300 . ?
C25 C26 1.397(2) . ?
C26 H26 0.9300 . ?
C26 C27 1.386(2) . ?
C27 C28 1.391(2) . ?
C28 H28 0.9300 . ?
C29 H29A 0.9600 . ?
C29 H29B 0.9600 . ?
C29 H29C 0.9600 . ?
C30 H30 0.9800 . ?
C30 C31 1.527(3) . ?
C30 C32 1.531(2) . ?
C31 H31A 0.9600 . ?
C31 H31B 0.9600 . ?
C31 H31C 0.9600 . ?
C32 H32A 0.9600 . ?
C32 H32B 0.9600 . ?
C32 H32C 0.9600 . ?
C33 H33 0.9800 . ?
C33 C34 1.533(3) . ?
C33 C35 1.529(3) . ?
C34 H34A 0.9600 . ?
C34 H34B 0.9600 . ?
C34 H34C 0.9600 . ?
C35 H35A 0.9600 . ?
C35 H35B 0.9600 . ?
C35 H35C 0.9600 . ?
C36 C37 1.522(2) . ?
C36 C38 1.527(2) . ?
C36 C39 1.529(2) . ?
C37 H37A 0.9600 . ?
C37 H37B 0.9600 . ?
C37 H37C 0.9600 . ?
C38 H38A 0.9600 . ?
C38 H38B 0.9600 . ?
C38 H38C 0.9600 . ?
C39 H39A 0.9700 . ?
C39 H39B 0.9700 . ?
C39 C40 1.519(3) . ?
C40 H40A 0.9700 . ?
C40 H40B 0.9700 . ?
C40 C41 1.521(3) . ?
C41 H41A 0.9700 . ?
C41 H41B 0.9700 . ?
C41 C42 1.529(2) . ?
C42 C43 1.527(3) . ?
C42 C44 1.521(3) . ?
C43 H43A 0.9600 . ?
C43 H43B 0.9600 . ?
C43 H43C 0.9600 . ?
C44 H44A 0.9600 . ?
C44 H44B 0.9600 . ?
C44 H44C 0.9600 . ?

loop_
_geom_torsion_atom_site_label_1
_geom_torsion_atom_site_label_2
_geom_torsion_atom_site_label_3
_geom_torsion_atom_site_label_4
_geom_torsion
_geom_torsion_site_symmetry_1
_geom_torsion_site_symmetry_2
_geom_torsion_site_symmetry_3
_geom_torsion_site_symmetry_4
_geom_torsion_publ_flag
Br1 Ni1 C2 C1 -7.5(12) . . . . ?
Br1 Ni1 C2 C3 174.5(11) . . . . ?
Ni1 P1 O1 C1 5.77(12) . . . . ?
Ni1 P1 C8 C9 -47.99(18) . . . . ?
Ni1 P1 C8 C10 78.35(18) . . . . ?
Ni1 P1 C11 C12 43.96(16) . . . . ?
Ni1 P1 C11 C13 169.17(12) . . . . ?
Ni1 O2 N1 C14 102.86(15) . . . . ?
Ni1 O2 N1 C20 -124.78(13) . . . . ?
Ni1 C2 C3 C4 176.20(15) . . . . ?
P1 Ni1 C2 C1 -0.87(14) . . . . ?
P1 Ni1 C2 C3 -178.80(17) . . . . ?
P1 O1 C1 C2 -6.89(19) . . . . ?
P1 O1 C1 C6 172.53(13) . . . . ?
O1 P1 C8 C9 68.94(17) . . . . ?
O1 P1 C8 C10 -164.72(17) . . . . ?
O1 P1 C11 C12 -74.68(15) . . . . ?
O1 P1 C11 C13 50.53(15) . . . . ?
O1 C1 C2 Ni1 5.0(2) . . . . ?
O1 C1 C2 C3 -176.87(16) . . . . ?
O1 C1 C6 C5 178.30(16) . . . . ?
O2 Ni1 C2 C1 176.49(15) . . . . ?
O2 Ni1 C2 C3 -1.44(17) . . . . ?
O2 N1 C14 C15 53.6(2) . . . . ?
O2 N1 C14 C16 -64.68(19) . . . . ?
O2 N1 C14 C17 177.18(14) . . . . ?
O2 N1 C20 C19 -177.32(15) . . . . ?
O2 N1 C20 C21 -54.2(2) . . . . ?
O2 N1 C20 C22 64.5(2) . . . . ?
O3 C5 C6 C1 178.92(16) . . . . ?
N1 C14 C17 C18 -52.9(2) . . . . ?
C1 C2 C3 C4 -1.8(3) . . . . ?
C2 C1 C6 C5 -2.3(3) . . . . ?
C2 C3 C4 C5 -1.4(3) . . . . ?
C3 C4 C5 O3 -177.17(18) . . . . ?
C3 C4 C5 C6 2.9(3) . . . . ?
C4 C5 C6 C1 -1.2(3) . . . . ?
C6 C1 C2 Ni1 -174.38(14) . . . . ?
C6 C1 C2 C3 3.7(3) . . . . ?
C7 O3 C5 C4 1.6(3) . . . . ?
C7 O3 C5 C6 -178.5(2) . . . . ?
C8 P1 O1 C1 -119.35(12) . . . . ?
C8 P1 C11 C12 -179.02(15) . . . . ?
C8 P1 C11 C13 -53.81(17) . . . . ?
C11 P1 O1 C1 131.05(12) . . . . ?
C11 P1 C8 C9 175.73(15) . . . . ?
C11 P1 C8 C10 -57.93(19) . . . . ?
C14 N1 C20 C19 -49.3(2) . . . . ?
C14 N1 C20 C21 73.8(2) . . . . ?
C14 N1 C20 C22 -167.52(19) . . . . ?
C14 C17 C18 C19 59.3(3) . . . . ?
C15 C14 C17 C18 69.6(3) . . . . ?
C16 C14 C17 C18 -168.12(19) . . . . ?
C17 C18 C19 C20 -59.4(3) . . . . ?
C18 C19 C20 N1 52.8(2) . . . . ?
C18 C19 C20 C21 -70.0(2) . . . . ?
C18 C19 C20 C22 167.95(19) . . . . ?
C20 N1 C14 C15 -73.9(2) . . . . ?
C20 N1 C14 C16 167.80(17) . . . . ?
C20 N1 C14 C17 49.7(2) . . . . ?
Ni2 P2 O4 C23 7.57(12) . . . . ?
Ni2 P2 C30 C31 52.85(14) . . . . ?
Ni2 P2 C30 C32 177.02(11) . . . . ?
Ni2 P2 C33 C34 -44.92(16) . . . . ?
Ni2 P2 C33 C35 79.98(15) . . . . ?
Ni2 O5 N2 C36 126.77(11) . . . . ?
Ni2 O5 N2 C42 -100.70(13) . . . . ?
Ni2 C24 C25 C26 177.51(12) . . . . ?
P2 O4 C23 C24 -4.62(18) . . . . ?
P2 O4 C23 C28 173.53(12) . . . . ?
O4 P2 C30 C31 -65.41(13) . . . . ?
O4 P2 C30 C32 58.76(15) . . . . ?
O4 P2 C33 C34 73.10(15) . . . . ?
O4 P2 C33 C35 -162.00(14) . . . . ?
O4 C23 C24 Ni2 -1.1(2) . . . . ?
O4 C23 C24 C25 178.30(14) . . . . ?
O4 C23 C28 C27 -176.12(15) . . . . ?
O5 N2 C36 C37 52.90(17) . . . . ?
O5 N2 C36 C38 -65.54(16) . . . . ?
O5 N2 C36 C39 176.83(13) . . . . ?
O5 N2 C42 C41 -177.06(13) . . . . ?
O5 N2 C42 C43 -53.55(17) . . . . ?
O5 N2 C42 C44 65.09(16) . . . . ?
O6 C27 C28 C23 176.30(15) . . . . ?
N2 C36 C39 C40 -51.8(2) . . . . ?
C23 C24 C25 C26 -1.9(2) . . . . ?
C24 C23 C28 C27 1.9(3) . . . . ?
C24 C25 C26 C27 1.2(2) . . . . ?
C25 C26 C27 O6 -177.65(15) . . . . ?
C25 C26 C27 C28 1.1(2) . . . . ?
C26 C27 C28 C23 -2.5(2) . . . . ?
C28 C23 C24 Ni2 -179.12(13) . . . . ?
C28 C23 C24 C25 0.3(2) . . . . ?
C29 O6 C27 C26 8.2(2) . . . . ?
C29 O6 C27 C28 -170.61(16) . . . . ?
C30 P2 O4 C23 132.24(12) . . . . ?
C30 P2 C33 C34 179.82(14) . . . . ?
C30 P2 C33 C35 -55.29(16) . . . . ?
C33 P2 O4 C23 -117.58(12) . . . . ?
C33 P2 C30 C31 -171.44(13) . . . . ?
C33 P2 C30 C32 -47.27(15) . . . . ?
C36 N2 C42 C41 -49.24(19) . . . . ?
C36 N2 C42 C43 74.27(18) . . . . ?
C36 N2 C42 C44 -167.08(14) . . . . ?
C36 C39 C40 C41 58.2(2) . . . . ?
C37 C36 C39 C40 71.0(2) . . . . ?
C38 C36 C39 C40 -166.63(16) . . . . ?
C39 C40 C41 C42 -58.8(2) . . . . ?
C40 C41 C42 N2 52.8(2) . . . . ?
C40 C41 C42 C43 -69.6(2) . . . . ?
C40 C41 C42 C44 168.13(16) . . . . ?
C42 N2 C36 C37 -75.15(18) . . . . ?
C42 N2 C36 C38 166.41(14) . . . . ?
C42 N2 C36 C39 48.78(19) . . . . ?
